data_2235028
loop_
_publ_author_name
'Murtaza, Shahzad'
'Kausar, Naghmana'
'Abbas, Aadil'
'Tahir, M. Nawaz'
'Zulfiqar, Muhammad'

_publ_section_title
;
 Ethyl
 (3<i>E</i>)-3-[2-(4-bromophenylsulfonyl)hydrazin-1-ylidene]butanoate
;
_journal_coeditor_code HB6771
_journal_issue 6
_journal_name_full 'Acta Crystallographica Section E'
_journal_page_first o1616
_journal_paper_doi 10.1107/S1600536812019265
_journal_volume 68
_journal_year 2012
_chemical_formula_iupac 'C12 H15 Br N2 O4 S'
_chemical_formula_moiety 'C12 H15 Br N2 O4 S'
_chemical_formula_sum 'C12 H15 Br N2 O4 S'
_chemical_formula_weight 363.23
_chemical_name_systematic
;
Ethyl (3<i>E</i>)-3-[2-(4-bromophenylsulfonyl)hydrazin-1-ylidene]butanoate
;
_space_group_IT_number 2
_symmetry_cell_setting triclinic
_symmetry_space_group_name_Hall '-P 1'
_symmetry_space_group_name_H-M 'P -1'
_atom_sites_solution_hydrogens geom
_atom_sites_solution_primary direct
_atom_sites_solution_secondary difmap
_audit_creation_method SHELXL-97
_cell_angle_alpha 77.4570(10)
_cell_angle_beta 72.163(2)
_cell_angle_gamma 73.9810(10)
_cell_formula_units_Z 4
_cell_length_a 11.0550(3)
_cell_length_b 11.9763(4)
_cell_length_c 13.1146(3)
_cell_measurement_reflns_used 4293
_cell_measurement_temperature 296(2)
_cell_measurement_theta_max 26.00
_cell_measurement_theta_min 1.99
_cell_volume 1571.92(8)
_computing_cell_refinement 'SAINT (Bruker, 2009)'
_computing_data_collection 'APEX2 (Bruker, 2009)'
_computing_data_reduction 'SAINT (Bruker, 2009)'
_computing_molecular_graphics 'ORTEP-3 for Windows (Farrugia, 1997) and PLATON (Spek, 2009)'
_computing_publication_material
;
WinGX (Farrugia, 1999) and PLATON (Spek, 2009)
;
_computing_structure_refinement 'SHELXL97 (Sheldrick, 2008)'
_computing_structure_solution 'SHELXS97 (Sheldrick, 2008)'
_diffrn_ambient_temperature 296(2)
_diffrn_detector_area_resol_mean 7.80
_diffrn_measured_fraction_theta_full 0.988
_diffrn_measured_fraction_theta_max 0.988
_diffrn_measurement_device_type 'Bruker Kappa APEXII CCD'
_diffrn_measurement_method \w
_diffrn_radiation_monochromator graphite
_diffrn_radiation_source 'fine-focus sealed tube'
_diffrn_radiation_type MoK\a
_diffrn_radiation_wavelength 0.71073
_diffrn_reflns_av_R_equivalents 0.0298
_diffrn_reflns_av_sigmaI/netI 0.0365
_diffrn_reflns_limit_h_max 13
_diffrn_reflns_limit_h_min -13
_diffrn_reflns_limit_k_max 14
_diffrn_reflns_limit_k_min -14
_diffrn_reflns_limit_l_max 16
_diffrn_reflns_limit_l_min -16
_diffrn_reflns_number 22120
_diffrn_reflns_theta_full 26.00
_diffrn_reflns_theta_max 26.00
_diffrn_reflns_theta_min 1.99
_diffrn_standards_number 0
_exptl_absorpt_coefficient_mu 2.761
_exptl_absorpt_correction_T_max 0.650
_exptl_absorpt_correction_T_min 0.635
_exptl_absorpt_correction_type multi-scan
_exptl_absorpt_process_details '(SADABS; Bruker, 2005)'
_exptl_crystal_colour colourless
_exptl_crystal_density_diffrn 1.535
_exptl_crystal_density_method 'not measured'
_exptl_crystal_description prism
_exptl_crystal_F_000 736
_exptl_crystal_size_max 0.30
_exptl_crystal_size_mid 0.15
_exptl_crystal_size_min 0.14
_refine_diff_density_max 1.268
_refine_diff_density_min -1.107
_refine_ls_goodness_of_fit_ref 1.053
_refine_ls_hydrogen_treatment constr
_refine_ls_matrix_type full
_refine_ls_number_parameters 344
_refine_ls_number_reflns 6096
_refine_ls_number_restraints 0
_refine_ls_restrained_S_all 1.053
_refine_ls_R_factor_all 0.0772
_refine_ls_R_factor_gt 0.0492
_refine_ls_shift/su_max 0.001
_refine_ls_shift/su_mean 0.000
_refine_ls_structure_factor_coef Fsqd
_refine_ls_weighting_details 'calc w=1/[\s^2^(Fo^2^)+(0.0612P)^2^+1.5738P] where P=(Fo^2^+2Fc^2^)/3'
_refine_ls_weighting_scheme calc
_refine_ls_wR_factor_gt 0.1216
_refine_ls_wR_factor_ref 0.1349
_reflns_number_gt 4293
_reflns_number_total 6096
_reflns_threshold_expression I>2\s(I)
_cod_data_source_file hb6771.cif
_cod_data_source_block I
_cod_database_code 2235028
_cod_database_fobs_code 2235028

loop_
_symmetry_equiv_pos_site_id
_symmetry_equiv_pos_as_xyz
1 x,y,z
2 -x,-y,-z

loop_
_atom_site_aniso_label
_atom_site_aniso_U_11
_atom_site_aniso_U_22
_atom_site_aniso_U_33
_atom_site_aniso_U_12
_atom_site_aniso_U_13
_atom_site_aniso_U_23
Br1 0.0633(3) 0.0840(4) 0.0816(4) -0.0112(3) -0.0321(3) 0.0156(3)
S1 0.0424(5) 0.0425(5) 0.0351(5) -0.0108(4) -0.0027(4) -0.0082(4)
O1 0.0520(17) 0.0497(17) 0.0538(17) -0.0190(14) 0.0037(13) 0.0009(13)
O2 0.0610(18) 0.0643(19) 0.0442(16) -0.0064(14) -0.0166(14) -0.0179(14)
O3 0.076(2) 0.073(2) 0.0516(17) -0.0494(18) -0.0108(15) -0.0003(15)
O4 0.0545(16) 0.075(2) 0.0368(14) -0.0327(15) -0.0092(12) -0.0028(13)
N1 0.0329(16) 0.0461(18) 0.0392(17) -0.0084(14) -0.0044(13) -0.0123(14)
N2 0.0397(17) 0.0412(17) 0.0361(16) -0.0136(14) -0.0071(14) -0.0077(14)
C1 0.039(2) 0.039(2) 0.0376(19) -0.0126(16) -0.0050(16) -0.0109(16)
C2 0.046(2) 0.052(2) 0.067(3) -0.023(2) -0.015(2) 0.003(2)
C3 0.042(2) 0.068(3) 0.073(3) -0.024(2) -0.018(2) 0.001(2)
C4 0.044(2) 0.051(2) 0.045(2) -0.0073(18) -0.0155(18) -0.0092(19)
C5 0.050(2) 0.049(2) 0.049(2) -0.0175(19) -0.0138(19) -0.0045(19)
C6 0.039(2) 0.049(2) 0.053(2) -0.0160(18) -0.0125(18) -0.0092(19)
C7 0.041(2) 0.040(2) 0.0349(19) -0.0133(16) -0.0021(17) -0.0056(16)
C8 0.044(2) 0.074(3) 0.052(3) 0.000(2) -0.008(2) -0.021(2)
C9 0.045(2) 0.046(2) 0.038(2) -0.0197(18) -0.0028(17) -0.0095(17)
C10 0.038(2) 0.046(2) 0.043(2) -0.0148(18) -0.0075(17) -0.0068(18)
C11 0.107(4) 0.164(6) 0.040(3) -0.084(4) -0.012(3) 0.012(3)
C12 0.137(6) 0.154(6) 0.052(3) -0.068(5) -0.029(4) 0.002(4)
Br2 0.0752(4) 0.0956(4) 0.0968(4) -0.0393(3) -0.0383(3) -0.0181(3)
S2 0.0412(5) 0.0483(6) 0.0339(5) -0.0158(4) -0.0065(4) -0.0066(4)
O5 0.0492(16) 0.0646(19) 0.0545(17) -0.0135(14) 0.0028(14) -0.0311(15)
O6 0.0692(19) 0.0684(19) 0.0463(16) -0.0249(16) -0.0256(14) 0.0111(14)
O7 0.069(2) 0.0466(18) 0.0585(18) 0.0060(15) -0.0043(16) -0.0199(15)
O8 0.0664(19) 0.0519(17) 0.0427(16) -0.0043(14) -0.0066(14) -0.0082(14)
N3 0.0303(16) 0.0441(18) 0.0438(18) -0.0091(13) -0.0073(13) -0.0044(14)
N4 0.0411(17) 0.0359(16) 0.0374(16) -0.0107(14) -0.0044(14) -0.0095(13)
C13 0.038(2) 0.040(2) 0.0370(19) -0.0138(16) -0.0103(16) -0.0019(16)
C14 0.040(2) 0.054(3) 0.069(3) -0.0041(19) -0.012(2) -0.022(2)
C15 0.038(2) 0.076(3) 0.084(3) -0.006(2) -0.021(2) -0.022(3)
C16 0.051(2) 0.059(3) 0.054(2) -0.025(2) -0.020(2) -0.004(2)
C17 0.056(3) 0.043(2) 0.055(2) -0.0112(19) -0.018(2) -0.0119(19)
C18 0.041(2) 0.042(2) 0.051(2) -0.0057(17) -0.0147(18) -0.0069(18)
C19 0.042(2) 0.042(2) 0.040(2) -0.0139(17) -0.0009(17) -0.0161(17)
C20 0.039(2) 0.078(3) 0.063(3) -0.021(2) -0.008(2) -0.006(2)
C21 0.049(2) 0.038(2) 0.041(2) -0.0146(17) 0.0016(18) -0.0097(17)
C22 0.039(2) 0.042(2) 0.045(2) -0.0122(18) -0.0008(17) -0.0120(18)
C23 0.105(4) 0.096(4) 0.045(3) 0.001(3) -0.009(3) -0.021(3)
C24 0.223(10) 0.125(6) 0.077(4) 0.040(6) -0.060(6) -0.027(4)

loop_
_atom_site_type_symbol
_atom_site_label
_atom_site_fract_x
_atom_site_fract_y
_atom_site_fract_z
_atom_site_U_iso_or_equiv
_atom_site_thermal_displace_type
_atom_site_occupancy
_atom_site_disorder_group
Br Br1 1.11769(5) -0.38812(5) 0.43815(4) 0.0788(2) Uani 1.000 -16
S S1 0.78563(9) 0.03587(8) 0.17990(7) 0.0411(3) Uani 1.000 -16
O O1 0.8641(3) 0.1199(2) 0.1313(2) 0.0557(10) Uani 1.000 -16
O O2 0.7263(3) -0.0035(3) 0.1162(2) 0.0558(10) Uani 1.000 -16
O O3 0.5216(3) 0.0584(3) 0.6384(2) 0.0629(11) Uani 1.000 -16
O O4 0.6201(3) 0.1478(3) 0.7100(2) 0.0532(10) Uani 1.000 -16
N N1 0.6630(3) 0.0928(3) 0.2748(2) 0.0397(10) Uani 1.000 -16
N N2 0.7025(3) 0.1166(3) 0.3597(2) 0.0384(10) Uani 1.000 -16
C C1 0.8795(3) -0.0857(3) 0.2460(3) 0.0381(11) Uani 1.000 -16
C C2 1.0045(4) -0.0849(4) 0.2421(4) 0.0544(14) Uani 1.000 -16
C C3 1.0752(4) -0.1770(4) 0.2979(4) 0.0597(16) Uani 1.000 -16
C C4 1.0203(4) -0.2686(3) 0.3560(3) 0.0461(12) Uani 1.000 -16
C C5 0.8954(4) -0.2710(4) 0.3593(3) 0.0482(12) Uani 1.000 -16
C C6 0.8250(4) -0.1790(3) 0.3030(3) 0.0453(12) Uani 1.000 -16
C C7 0.6106(3) 0.1691(3) 0.4305(3) 0.0396(11) Uani 1.000 -16
C C8 0.4704(4) 0.2101(4) 0.4284(3) 0.0586(16) Uani 1.000 -16
C C9 0.6502(4) 0.1910(3) 0.5228(3) 0.0424(12) Uani 1.000 -16
C C10 0.5890(3) 0.1252(3) 0.6290(3) 0.0419(12) Uani 1.000 -16
C C11 0.5598(6) 0.0940(7) 0.8188(4) 0.099(3) Uani 1.000 -16
C C12 0.6102(3) 0.1162(2) 0.89744(13) 0.109(3) Uani 1.000 -16
Br Br2 0.35796(4) 0.36766(4) 0.06489(4) 0.0807(2) Uani 1.000 -16
S S2 0.68585(4) 0.53305(5) 0.30636(4) 0.0406(3) Uani 1.000 -16
O O5 0.60925(4) 0.63906(5) 0.34696(4) 0.0562(10) Uani 1.000 -16
O O6 0.73411(5) 0.43392(7) 0.37752(5) 0.0600(10) Uani 1.000 -16
O O7 0.99883(6) 0.64595(9) -0.14623(7) 0.0629(11) Uani 1.000 -16
O O8 0.89569(5) 0.82270(6) -0.20911(5) 0.0571(10) Uani 1.000 -16
N N3 0.81726(5) 0.56299(7) 0.21809(5) 0.0401(10) Uani 1.000 -16
N N4 0.7935(3) 0.6522(3) 0.1321(2) 0.0384(9) Uani 1.000 -16
C C13 0.5960(3) 0.4894(3) 0.2375(3) 0.0378(11) Uani 1.000 -16
C C14 0.4690(4) 0.5485(4) 0.2418(4) 0.0541(16) Uani 1.000 -16
C C15 0.3982(4) 0.5113(4) 0.1912(4) 0.0646(16) Uani 1.000 -16
C C16 0.4555(4) 0.4169(4) 0.1368(3) 0.0513(14) Uani 1.000 -16
C C17 0.5823(4) 0.3571(3) 0.1316(3) 0.0498(14) Uani 1.000 -16
C C18 0.6528(4) 0.3938(3) 0.1828(3) 0.0448(12) Uani 1.000 -16
C C19 0.8945(4) 0.6858(3) 0.0688(3) 0.0411(12) Uani 1.000 -16
C C20 1.0308(4) 0.6400(4) 0.0792(4) 0.0603(16) Uani 1.000 -16
C C21 0.8693(4) 0.7805(3) -0.0225(3) 0.0442(12) Uani 1.000 -16
C C22 0.9295(4) 0.7404(3) -0.1316(3) 0.0428(12) Uani 1.000 -16
C C23 0.9492(6) 0.7938(5) -0.3193(4) 0.088(2) Uani 1.000 -16
C C24 0.8877(10) 0.8834(7) -0.3902(5) 0.151(4) Uani 1.000 -16
H H1 0.58287 0.10678 0.27334 0.0476 Uiso 1.000 -16
H H2 1.04121 -0.02258 0.20198 0.0649 Uiso 1.000 -16
H H3 1.15997 -0.17705 0.29617 0.0714 Uiso 1.000 -16
H H5 0.85930 -0.33381 0.39886 0.0579 Uiso 1.000 -16
H H6 0.74091 -0.17969 0.30335 0.0542 Uiso 1.000 -16
H H8A 0.46525 0.24267 0.35579 0.0878 Uiso 1.000 -16
H H8B 0.42710 0.26895 0.47500 0.0878 Uiso 1.000 -16
H H8C 0.42897 0.14484 0.45306 0.0878 Uiso 1.000 -16
H H9A 0.62468 0.27440 0.52727 0.0511 Uiso 1.000 -16
H H9B 0.74440 0.16716 0.50890 0.0511 Uiso 1.000 -16
H H11A 0.46620 0.12524 0.83593 0.1181 Uiso 1.000 -16
H H11B 0.57574 0.00993 0.82031 0.1181 Uiso 1.000 -16
H H12A 0.70237 0.08301 0.88193 0.1631 Uiso 1.000 -16
H H12B 0.56803 0.08127 0.96785 0.1631 Uiso 1.000 -16
H H12C 0.59457 0.19941 0.89594 0.1631 Uiso 1.000 -16
H H3A 0.89452 0.52737 0.22352 0.0481 Uiso 1.000 -16
H H14 0.43149 0.61308 0.27857 0.0650 Uiso 1.000 -16
H H15 0.31208 0.54993 0.19406 0.0775 Uiso 1.000 -16
H H17 0.61965 0.29300 0.09419 0.0597 Uiso 1.000 -16
H H18 0.73855 0.35439 0.18051 0.0534 Uiso 1.000 -16
H H20A 1.03026 0.62775 0.15418 0.0903 Uiso 1.000 -16
H H20B 1.08237 0.69588 0.03942 0.0903 Uiso 1.000 -16
H H20C 1.06744 0.56699 0.05082 0.0903 Uiso 1.000 -16
H H21A 0.90367 0.84604 -0.02061 0.0530 Uiso 1.000 -16
H H21B 0.77582 0.80815 -0.01255 0.0530 Uiso 1.000 -16
H H23A 1.04258 0.78818 -0.34174 0.1054 Uiso 1.000 -16
H H23B 0.93377 0.71873 -0.32190 0.1054 Uiso 1.000 -16
H H24A 0.79493 0.89168 -0.36510 0.2268 Uiso 1.000 -16
H H24B 0.91809 0.86258 -0.46188 0.2268 Uiso 1.000 -16
H H24C 0.90870 0.95638 -0.39131 0.2268 Uiso 1.000 -16

loop_
_atom_type_symbol
_atom_type_description
_atom_type_scat_dispersion_real
_atom_type_scat_dispersion_imag
_atom_type_scat_source
C C 0.0033 0.0016 'International Tables Vol C Tables 4.2.6.8 and 6.1.1.4'
H H 0.0000 0.0000 'International Tables Vol C Tables 4.2.6.8 and 6.1.1.4'
N N 0.0061 0.0033 'International Tables Vol C Tables 4.2.6.8 and 6.1.1.4'
O O 0.0106 0.0060 'International Tables Vol C Tables 4.2.6.8 and 6.1.1.4'
S S 0.1246 0.1234 'International Tables Vol C Tables 4.2.6.8 and 6.1.1.4'
Br Br -0.2901 2.4595 'International Tables Vol C Tables 4.2.6.8 and 6.1.1.4'

loop_
_geom_angle_atom_site_label_1
_geom_angle_atom_site_label_2
_geom_angle_atom_site_label_3
_geom_angle
_geom_angle_publ_flag
O1 S1 O2 120.04(17) no
O1 S1 N1 108.05(17) no
O1 S1 C1 107.54(18) no
O2 S1 N1 104.25(19) no
O2 S1 C1 109.86(19) no
N1 S1 C1 106.29(17) no
O5 S2 O6 120.45(5) no
O5 S2 N3 107.69(5) no
O5 S2 C13 107.71(12) no
O6 S2 N3 103.84(5) no
O6 S2 C13 108.70(12) no
N3 S2 C13 107.84(13) no
C10 O4 C11 116.9(4) no
C22 O8 C23 116.2(3) no
S1 N1 N2 113.1(3) no
N1 N2 C7 114.7(3) no
S1 N1 H1 123.00 no
N2 N1 H1 124.00 no
S2 N3 N4 114.28(15) no
N3 N4 C19 115.1(3) no
S2 N3 H3A 123.00 no
N4 N3 H3A 123.00 no
C2 C1 C6 120.9(4) no
S1 C1 C6 119.6(3) no
S1 C1 C2 119.5(3) no
C1 C2 C3 119.4(4) no
C2 C3 C4 119.7(4) no
C3 C4 C5 121.4(4) no
Br1 C4 C5 120.7(3) no
Br1 C4 C3 117.9(4) no
C4 C5 C6 118.9(4) no
C1 C6 C5 119.8(4) no
C8 C7 C9 118.9(3) no
N2 C7 C9 115.2(3) no
N2 C7 C8 125.9(3) no
C7 C9 C10 112.1(3) no
O4 C10 C9 111.9(3) no
O3 C10 C9 124.1(3) no
O3 C10 O4 124.0(3) no
O4 C11 C12 111.3(5) no
C3 C2 H2 120.00 no
C1 C2 H2 120.00 no
C4 C3 H3 120.00 no
C2 C3 H3 120.00 no
C6 C5 H5 121.00 no
C4 C5 H5 121.00 no
C5 C6 H6 120.00 no
C1 C6 H6 120.00 no
C7 C8 H8C 109.00 no
H8B C8 H8C 109.00 no
H8A C8 H8C 109.00 no
C7 C8 H8B 109.00 no
C7 C8 H8A 110.00 no
H8A C8 H8B 109.00 no
C7 C9 H9A 109.00 no
C10 C9 H9B 109.00 no
C10 C9 H9A 109.00 no
C7 C9 H9B 109.00 no
H9A C9 H9B 108.00 no
O4 C11 H11B 109.00 no
C12 C11 H11A 109.00 no
H11A C11 H11B 108.00 no
O4 C11 H11A 109.00 no
C12 C11 H11B 109.00 no
C11 C12 H12B 109.00 no
H12A C12 H12C 109.00 no
H12B C12 H12C 109.00 no
C11 C12 H12A 109.00 no
C11 C12 H12C 110.00 no
H12A C12 H12B 109.00 no
C14 C13 C18 120.7(4) no
S2 C13 C14 119.8(3) no
S2 C13 C18 119.4(3) no
C13 C14 C15 119.4(4) no
C14 C15 C16 119.4(4) no
Br2 C16 C17 119.0(3) no
C15 C16 C17 121.9(4) no
Br2 C16 C15 119.2(4) no
C16 C17 C18 118.7(4) no
C13 C18 C17 119.8(4) no
N4 C19 C20 126.0(4) no
C20 C19 C21 118.9(4) no
N4 C19 C21 115.1(4) no
C19 C21 C22 113.0(3) no
O7 C22 O8 124.3(3) no
O7 C22 C21 124.4(3) no
O8 C22 C21 111.3(3) no
O8 C23 C24 108.9(5) no
C13 C14 H14 120.00 no
C15 C14 H14 120.00 no
C14 C15 H15 120.00 no
C16 C15 H15 120.00 no
C16 C17 H17 121.00 no
C18 C17 H17 121.00 no
C13 C18 H18 120.00 no
C17 C18 H18 120.00 no
C19 C20 H20A 109.00 no
C19 C20 H20B 109.00 no
C19 C20 H20C 109.00 no
H20A C20 H20B 109.00 no
H20A C20 H20C 109.00 no
H20B C20 H20C 110.00 no
C19 C21 H21A 109.00 no
C19 C21 H21B 109.00 no
C22 C21 H21A 109.00 no
C22 C21 H21B 109.00 no
H21A C21 H21B 108.00 no
O8 C23 H23A 110.00 no
O8 C23 H23B 110.00 no
C24 C23 H23A 110.00 no
C24 C23 H23B 110.00 no
H23A C23 H23B 108.00 no
C23 C24 H24A 109.00 no
C23 C24 H24B 109.00 no
C23 C24 H24C 109.00 no
H24A C24 H24B 110.00 no
H24A C24 H24C 109.00 no
H24B C24 H24C 109.00 no

loop_
_geom_bond_atom_site_label_1
_geom_bond_atom_site_label_2
_geom_bond_distance
_geom_bond_publ_flag
Br1 C4 1.887(4) no
Br2 C16 1.901(5) no
S1 O2 1.424(3) no
S1 N1 1.636(3) no
S1 O1 1.427(3) no
S1 C1 1.766(4) no
S2 O6 1.4280(9) no
S2 N3 1.6297(8) no
S2 C13 1.765(4) no
S2 O5 1.4271(8) no
O3 C10 1.200(5) no
O4 C11 1.467(6) no
O4 C10 1.311(5) no
O7 C22 1.196(4) no
O8 C23 1.462(5) no
O8 C22 1.319(4) no
N1 N2 1.420(4) no
N2 C7 1.270(5) no
N1 H1 0.8600 no
N3 N4 1.409(3) no
N4 C19 1.278(5) no
N3 H3A 0.8600 no
C1 C2 1.370(6) no
C1 C6 1.380(5) no
C2 C3 1.374(7) no
C3 C4 1.369(6) no
C4 C5 1.376(7) no
C5 C6 1.375(6) no
C7 C9 1.501(5) no
C7 C8 1.498(6) no
C9 C10 1.503(5) no
C11 C12 1.413(7) no
C2 H2 0.9300 no
C3 H3 0.9300 no
C5 H5 0.9300 no
C6 H6 0.9300 no
C8 H8B 0.9600 no
C8 H8A 0.9600 no
C8 H8C 0.9600 no
C9 H9B 0.9700 no
C9 H9A 0.9700 no
C11 H11B 0.9700 no
C11 H11A 0.9700 no
C12 H12A 0.9600 no
C12 H12B 0.9600 no
C12 H12C 0.9600 no
C13 C18 1.380(5) no
C13 C14 1.377(6) no
C14 C15 1.375(7) no
C15 C16 1.366(6) no
C16 C17 1.375(6) no
C17 C18 1.375(6) no
C19 C20 1.492(7) no
C19 C21 1.496(5) no
C21 C22 1.503(5) no
C23 C24 1.425(10) no
C14 H14 0.9300 no
C15 H15 0.9300 no
C17 H17 0.9300 no
C18 H18 0.9300 no
C20 H20A 0.9600 no
C20 H20B 0.9600 no
C20 H20C 0.9600 no
C21 H21A 0.9700 no
C21 H21B 0.9700 no
C23 H23A 0.9700 no
C23 H23B 0.9700 no
C24 H24A 0.9600 no
C24 H24B 0.9600 no
C24 H24C 0.9600 no

loop_
_geom_hbond_atom_site_label_D
_geom_hbond_atom_site_label_H
_geom_hbond_atom_site_label_A
_geom_hbond_site_symmetry_A
_geom_hbond_distance_DH
_geom_hbond_distance_HA
_geom_hbond_distance_DA
_geom_hbond_angle_DHA
_geom_hbond_publ_flag
N1 H1 O3 2_656 0.86 2.46 2.909(5) 114 yes
N3 H3A O7 2_765 0.86 2.36 2.8855(13) 120 yes
C3 H3 O4 2_756 0.93 2.53 3.450(6) 172 yes

loop_
_geom_torsion_atom_site_label_1
_geom_torsion_atom_site_label_2
_geom_torsion_atom_site_label_3
_geom_torsion_atom_site_label_4
_geom_torsion
_geom_torsion_publ_flag
O1 S1 N1 N2 -63.0(3) no
O2 S1 N1 N2 168.3(3) no
C1 S1 N1 N2 52.2(3) no
O1 S1 C1 C2 -0.5(4) no
O1 S1 C1 C6 178.0(3) no
O2 S1 C1 C2 131.8(3) no
O2 S1 C1 C6 -49.8(4) no
N1 S1 C1 C2 -116.0(4) no
N1 S1 C1 C6 62.5(3) no
C13 S2 N3 N4 59.0(2) no
O5 S2 C13 C14 -7.2(4) no
O5 S2 C13 C18 174.8(3) no
O6 S2 C13 C14 124.8(3) no
O6 S2 C13 C18 -53.1(3) no
O5 S2 N3 N4 -57.04(16) no
O6 S2 N3 N4 174.17(15) no
N3 S2 C13 C18 58.9(3) no
N3 S2 C13 C14 -123.2(3) no
C11 O4 C10 C9 176.5(4) no
C11 O4 C10 O3 -4.8(6) no
C10 O4 C11 C12 174.6(4) no
C23 O8 C22 O7 -0.5(6) no
C22 O8 C23 C24 171.0(6) no
C23 O8 C22 C21 179.7(4) no
S1 N1 N2 C7 174.9(3) no
N1 N2 C7 C8 -2.5(5) no
N1 N2 C7 C9 177.9(3) no
S2 N3 N4 C19 172.6(2) no
N3 N4 C19 C20 -0.5(5) no
N3 N4 C19 C21 180.0(3) no
S1 C1 C2 C3 176.9(4) no
C6 C1 C2 C3 -1.6(7) no
S1 C1 C6 C5 -176.6(3) no
C2 C1 C6 C5 1.9(6) no
C1 C2 C3 C4 0.4(7) no
C2 C3 C4 Br1 -176.2(4) no
C2 C3 C4 C5 0.4(7) no
Br1 C4 C5 C6 176.5(3) no
C3 C4 C5 C6 -0.1(6) no
C4 C5 C6 C1 -1.0(6) no
N2 C7 C9 C10 -115.5(4) no
C8 C7 C9 C10 64.9(4) no
C7 C9 C10 O3 3.5(5) no
C7 C9 C10 O4 -177.7(3) no
S2 C13 C14 C15 -177.7(4) no
C18 C13 C14 C15 0.2(7) no
S2 C13 C18 C17 178.1(3) no
C14 C13 C18 C17 0.2(6) no
C13 C14 C15 C16 -0.5(7) no
C14 C15 C16 Br2 -178.9(4) no
C14 C15 C16 C17 0.4(7) no
Br2 C16 C17 C18 179.4(3) no
C15 C16 C17 C18 0.0(6) no
C16 C17 C18 C13 -0.3(6) no
N4 C19 C21 C22 -113.9(4) no
C20 C19 C21 C22 66.6(5) no
C19 C21 C22 O7 -5.4(6) no
C19 C21 C22 O8 174.4(3) no

loop_
_cod_related_entry_id
_cod_related_entry_database
_cod_related_entry_code
1 ChemSpider 30657761
